data_1559822
loop_
_publ_author_name
'Friedrich, Alexander'
'Pahl, J\"urgen'
'Eyselein, Jonathan'
'Langer, Jens'
'van Eikema Hommes, Nico'
'G\"orling, Andreas'
'Harder, Sjoerd'

_publ_section_title
;
 Magnesium-halobenzene bonding: mapping the halogen sigma-hole with a
 Lewis-acidic complex.
;
_journal_issue 7
_journal_name_full 'Chemical science'
_journal_page_first 2410
_journal_page_last 2418
_journal_paper_doi 10.1039/d0sc06321e
_journal_volume 12
_journal_year 2020
_chemical_formula_moiety 'C41 H58 I Mg N2, B C24 F20'
_chemical_formula_sum 'C65 H58 B F20 I Mg N2'
_chemical_formula_weight 1409.15
_space_group_crystal_system monoclinic
_space_group_IT_number 14
_space_group_name_Hall '-P 2ybc'
_space_group_name_H-M_alt 'P 1 21/c 1'
_atom_sites_solution_hydrogens geom
_atom_sites_solution_primary dual
_audit_creation_date 2020-10-15
_audit_creation_method
;
Olex2 1.3
(compiled 2020.07.31 svn.rc2a77460 for OlexSys, GUI svn.r6145)
;
_audit_update_record
;
2020-11-06 deposited with the CCDC.	2020-12-16 downloaded from the CCDC.
;
_cell_angle_alpha 90
_cell_angle_beta 102.692(3)
_cell_angle_gamma 90
_cell_formula_units_Z 4
_cell_length_a 18.7237(5)
_cell_length_b 18.0226(4)
_cell_length_c 18.7649(5)
_cell_measurement_reflns_used 16766
_cell_measurement_temperature 100.02(16)
_cell_measurement_theta_max 29.2140
_cell_measurement_theta_min 2.9980
_cell_volume 6177.5(3)
_computing_cell_refinement 'CrysAlisPro 1.171.40.67a (Rigaku OD, 2019)'
_computing_data_collection 'CrysAlisPro 1.171.40.67a (Rigaku OD, 2019)'
_computing_data_reduction 'CrysAlisPro 1.171.40.67a (Rigaku OD, 2019)'
_computing_molecular_graphics 'Olex2 1.3 (Dolomanov et al., 2009)'
_computing_publication_material 'Olex2 1.3 (Dolomanov et al., 2009)'
_computing_structure_refinement 'SHELXL 2014/7 (Sheldrick, 2015)'
_computing_structure_solution 'SHELXT 2014/5 (Sheldrick, 2014)'
_diffrn_ambient_environment N~2~
_diffrn_ambient_temperature 100.02(16)
_diffrn_detector 'CCD plate'
_diffrn_detector_area_resol_mean 5.2903
_diffrn_detector_type AtlasS2
_diffrn_measured_fraction_theta_full 0.999
_diffrn_measured_fraction_theta_max 0.864
_diffrn_measurement_details
;
List of Runs (angles in degrees, time in seconds):

  # Type    Start    End  Width  t~exp~   \w     \q     \k     \f   Frames
#--------------------------------------------------------------------------
  1  \w    -16.00  85.00   1.00   75.00    --   12.17  57.00 150.00  101
  2  \w    -16.00  85.00   1.00   75.00    --   12.17  57.00-120.00  101
  3  \w    -15.00  41.00   1.00   75.00    --   12.17 -99.00 120.00   56
;
_diffrn_measurement_device 'four-circle diffractometer'
_diffrn_measurement_device_type 'SuperNova, Dual, Cu at home/near, AtlasS2'
_diffrn_measurement_method '\w scans'
_diffrn_orient_matrix_type 'CrysAlisPro convention (1999,Acta A55,543-557)'
_diffrn_orient_matrix_UB_11 -0.0322704000
_diffrn_orient_matrix_UB_12 -0.0011093000
_diffrn_orient_matrix_UB_13 -0.0280645000
_diffrn_orient_matrix_UB_21 0.0215979000
_diffrn_orient_matrix_UB_22 -0.0007009000
_diffrn_orient_matrix_UB_23 -0.0266621000
_diffrn_orient_matrix_UB_31 0.0005455000
_diffrn_orient_matrix_UB_32 -0.0393460000
_diffrn_orient_matrix_UB_33 0.0012693000
_diffrn_radiation_monochromator mirror
_diffrn_radiation_probe x-ray
_diffrn_radiation_type 'Mo K\a'
_diffrn_radiation_wavelength 0.71073
_diffrn_reflns_av_R_equivalents 0.0296
_diffrn_reflns_av_unetI/netI 0.0393
_diffrn_reflns_Laue_measured_fraction_full 0.999
_diffrn_reflns_Laue_measured_fraction_max 0.864
_diffrn_reflns_limit_h_max 25
_diffrn_reflns_limit_h_min -25
_diffrn_reflns_limit_k_max 24
_diffrn_reflns_limit_k_min -21
_diffrn_reflns_limit_l_max 25
_diffrn_reflns_limit_l_min -25
_diffrn_reflns_number 42831
_diffrn_reflns_point_group_measured_fraction_full 0.999
_diffrn_reflns_point_group_measured_fraction_max 0.864
_diffrn_reflns_theta_full 25.242
_diffrn_reflns_theta_max 29.728
_diffrn_reflns_theta_min 2.260
_diffrn_source 'micro-focus sealed X-ray tube'
_diffrn_source_type 'SuperNova (Mo) X-ray Source'
_exptl_absorpt_coefficient_mu 0.632
_exptl_absorpt_correction_T_max 1.000
_exptl_absorpt_correction_T_min 0.883
_exptl_absorpt_correction_type gaussian
_exptl_absorpt_process_details
;
CrysAlisPro 1.171.40.67a (Rigaku Oxford Diffraction, 2019)
Numerical absorption correction based on gaussian integration over
			a multifaceted crystal model
Empirical absorption correction using spherical harmonics,
 implemented in SCALE3 ABSPACK scaling algorithm.
;
_exptl_crystal_colour 'clear colourless'
_exptl_crystal_colour_lustre clear
_exptl_crystal_colour_primary colourless
_exptl_crystal_density_diffrn 1.515
_exptl_crystal_description cube
_exptl_crystal_F_000 2848
_exptl_crystal_size_max 0.175
_exptl_crystal_size_mid 0.123
_exptl_crystal_size_min 0.067
_refine_diff_density_max 0.588
_refine_diff_density_min -0.889
_refine_diff_density_rms 0.069
_refine_ls_extinction_method none
_refine_ls_goodness_of_fit_ref 1.021
_refine_ls_hydrogen_treatment constr
_refine_ls_matrix_type full
_refine_ls_number_parameters 825
_refine_ls_number_reflns 15163
_refine_ls_number_restraints 0
_refine_ls_restrained_S_all 1.021
_refine_ls_R_factor_all 0.0569
_refine_ls_R_factor_gt 0.0388
_refine_ls_shift/su_max 0.002
_refine_ls_shift/su_mean 0.000
_refine_ls_structure_factor_coef Fsqd
_refine_ls_weighting_details 'w=1/[\s^2^(Fo^2^)+(0.0359P)^2^+5.4222P] where P=(Fo^2^+2Fc^2^)/3'
_refine_ls_weighting_scheme calc
_refine_ls_wR_factor_gt 0.0844
_refine_ls_wR_factor_ref 0.0927
_reflns_Friedel_coverage 0.000
_reflns_number_gt 11957
_reflns_number_total 15163
_reflns_threshold_expression 'I > 2\s(I)'
_cod_data_source_file d0sc06321e2.cif
_cod_data_source_block hasj191021a
_cod_depositor_comments
;Adding full bibliography for 1559817--1559822.cif.

 Adding full bibliography for 1559817--1559822.cif.
;
_cod_database_code 1559822
_shelx_shelxl_version_number 2014/7
_chemical_oxdiff_formula C65H58BF20IMgN2
_shelx_space_group_comment
;
The symmetry employed for this shelxl refinement is uniquely defined
by the following loop, which should always be used as a source of
symmetry information in preference to the above space-group names.
They are only intended as comments.
;
_shelx_estimated_absorpt_t_max 0.959
_shelx_estimated_absorpt_t_min 0.897
_reflns_odcompleteness_completeness 99.89
_reflns_odcompleteness_iscentric 1
_reflns_odcompleteness_theta 26.32
_olex2_refinement_description
;
1. Fixed Uiso
 At 1.2 times of:
  All C(H) groups
 At 1.5 times of:
  All C(H,H,H) groups
2.a Ternary CH refined with riding coordinates:
 C18(H18), C30(H30), C33(H33), C21(H21)
2.b Aromatic/amide H refined with riding coordinates:
 C14(H14), C26(H26), C27(H27), C38(H38), C28(H28), C4(H4), C36(H36), C41(H41),
 C15(H15), C39(H39), C16(H16), C40(H40)
2.c Idealised Me refined as rotating group:
 C31(H31A,H31B,H31C), C22(H22A,H22B,H22C), C19(H19A,H19B,H19C), C7(H7A,H7B,
 H7C), C11(H11A,H11B,H11C), C20(H20A,H20B,H20C), C10(H10A,H10B,H10C), C9(H9A,
 H9B,H9C), C32(H32A,H32B,H32C), C34(H34A,H34B,H34C), C1(H1A,H1B,H1C), C35(H35A,
 H35B,H35C), C23(H23A,H23B,H23C), C8(H8A,H8B,H8C)
;
_olex2_date_sample_data_collection 2019-10-21
_olex2_submission_special_instructions 'No special instructions were received'
_oxdiff_exptl_absorpt_empirical_details
;
Empirical correction (ABSPACK) includes:
- Absorption correction using spherical harmonics
- Frame scaling
;
_oxdiff_exptl_absorpt_empirical_full_max 1.179
_oxdiff_exptl_absorpt_empirical_full_min 0.865

loop_
_space_group_symop_operation_xyz
'x, y, z'
'-x, y+1/2, -z+1/2'
'-x, -y, -z'
'x, -y-1/2, z-1/2'

loop_
_atom_site_label
_atom_site_type_symbol
_atom_site_fract_x
_atom_site_fract_y
_atom_site_fract_z
_atom_site_U_iso_or_equiv
_atom_site_adp_type
_atom_site_occupancy
_atom_site_site_symmetry_order
_atom_site_calc_flag
_atom_site_refinement_flags_posn
_atom_site_refinement_flags_adp
_atom_site_refinement_flags_occupancy
_atom_site_disorder_assembly
_atom_site_disorder_group
I1 I 0.19215(2) 0.39739(2) 0.32024(2) 0.02766(5) Uani 1 1 d . . . . .
Mg1 Mg 0.26445(5) 0.52008(5) 0.28508(5) 0.02841(19) Uani 1 1 d . . . . .
F16 F 0.72207(7) 0.72116(7) 0.19405(7) 0.0265(3) Uani 1 1 d . . . . .
F15 F 0.84019(7) 0.49628(7) 0.13557(7) 0.0259(3) Uani 1 1 d . . . . .
F11 F 0.86862(8) 0.72478(7) 0.26395(8) 0.0300(3) Uani 1 1 d . . . . .
F14 F 0.93651(7) 0.54236(7) 0.05920(7) 0.0284(3) Uani 1 1 d . . . . .
F20 F 0.69120(8) 0.46327(7) 0.14608(8) 0.0293(3) Uani 1 1 d . . . . .
F6 F 0.66936(7) 0.49436(7) 0.28718(8) 0.0279(3) Uani 1 1 d . . . . .
F17 F 0.61359(8) 0.74888(8) 0.07889(8) 0.0341(3) Uani 1 1 d . . . . .
F1 F 0.65686(7) 0.65086(7) 0.29901(8) 0.0282(3) Uani 1 1 d . . . . .
F13 F 0.99484(7) 0.68183(8) 0.08004(8) 0.0313(3) Uani 1 1 d . . . . .
F18 F 0.54297(7) 0.63475(9) -0.00330(8) 0.0346(3) Uani 1 1 d . . . . .
F5 F 0.91146(8) 0.60352(9) 0.36368(8) 0.0375(4) Uani 1 1 d . . . . .
F19 F 0.58368(8) 0.49273(8) 0.03407(8) 0.0357(3) Uani 1 1 d . . . . .
F12 F 0.95650(8) 0.77157(8) 0.18220(9) 0.0358(3) Uani 1 1 d . . . . .
F10 F 0.91900(8) 0.47552(8) 0.27631(8) 0.0367(4) Uani 1 1 d . . . . .
F2 F 0.66315(9) 0.70745(8) 0.42995(8) 0.0383(4) Uani 1 1 d . . . . .
F3 F 0.79336(11) 0.72084(9) 0.52814(8) 0.0496(4) Uani 1 1 d . . . . .
F7 F 0.67349(9) 0.35729(8) 0.33881(10) 0.0447(4) Uani 1 1 d . . . . .
N1 N 0.33179(10) 0.54551(9) 0.22258(10) 0.0180(4) Uani 1 1 d . . . . .
N2 N 0.29312(10) 0.59590(9) 0.36075(10) 0.0199(4) Uani 1 1 d . . . . .
F4 F 0.91766(10) 0.66799(11) 0.49246(9) 0.0535(5) Uani 1 1 d . . . . .
F8 F 0.79887(11) 0.27559(9) 0.35809(12) 0.0669(6) Uani 1 1 d . . . . .
F9 F 0.92066(10) 0.33804(11) 0.32623(12) 0.0674(6) Uani 1 1 d . . . . .
C24 C 0.31884(12) 0.49703(11) 0.16010(12) 0.0190(4) Uani 1 1 d . . . . .
C25 C 0.26109(12) 0.51380(12) 0.10065(12) 0.0195(4) Uani 1 1 d . . . . .
C12 C 0.25541(12) 0.58040(12) 0.41820(12) 0.0206(4) Uani 1 1 d . . . . .
C3 C 0.34334(12) 0.64734(12) 0.35689(12) 0.0213(5) Uani 1 1 d . . . . .
C5 C 0.37564(11) 0.60479(11) 0.23569(12) 0.0186(4) Uani 1 1 d . . . . .
C13 C 0.18164(13) 0.60146(13) 0.40899(13) 0.0250(5) Uani 1 1 d . . . . .
C57 C 0.59695(12) 0.62080(14) 0.05578(13) 0.0253(5) Uani 1 1 d . . . . .
C56 C 0.63272(13) 0.67808(13) 0.09719(13) 0.0244(5) Uani 1 1 d . . . . .
C29 C 0.35761(12) 0.42956(12) 0.16328(13) 0.0217(5) Uani 1 1 d . . . . .
C62 C 0.92880(12) 0.70260(13) 0.17161(13) 0.0247(5) Uani 1 1 d . . . . .
C55 C 0.68829(12) 0.66206(12) 0.15649(12) 0.0215(5) Uani 1 1 d . . . . .
C14 C 0.14278(14) 0.57569(14) 0.45922(14) 0.0305(5) Uani 1 1 d . . . . .
H14 H 0.0941 0.5897 0.4544 0.037 Uiso 1 1 calc R U . . .
C59 C 0.67402(12) 0.53586(12) 0.13451(13) 0.0227(5) Uani 1 1 d . . . . .
C63 C 0.94764(12) 0.65773(13) 0.11986(13) 0.0238(5) Uani 1 1 d . . . . .
C37 C 0.11971(13) 0.38862(12) 0.21664(13) 0.0233(5) Uani 1 1 d . . . . .
C42 C 0.79279(12) 0.49207(12) 0.27589(12) 0.0226(5) Uani 1 1 d . . . . .
C60 C 0.85025(12) 0.60656(12) 0.20592(12) 0.0206(4) Uani 1 1 d . . . . .
C64 C 0.91840(12) 0.58740(12) 0.10981(12) 0.0220(5) Uani 1 1 d . . . . .
C61 C 0.88214(12) 0.67637(12) 0.21360(13) 0.0233(5) Uani 1 1 d . . . . .
C58 C 0.61739(12) 0.54936(13) 0.07455(13) 0.0256(5) Uani 1 1 d . . . . .
C26 C 0.24317(13) 0.46254(13) 0.04446(13) 0.0251(5) Uani 1 1 d . . . . .
H26 H 0.2055 0.4731 0.0044 0.030 Uiso 1 1 calc R U . . .
C48 C 0.78448(12) 0.62496(12) 0.32251(13) 0.0223(5) Uani 1 1 d . . . . .
C17 C 0.28925(12) 0.53389(12) 0.47602(12) 0.0209(4) Uani 1 1 d . . . . .
C65 C 0.87006(12) 0.56462(12) 0.15131(12) 0.0210(5) Uani 1 1 d . . . . .
C49 C 0.72362(13) 0.65321(12) 0.34412(13) 0.0231(5) Uani 1 1 d . . . . .
C27 C 0.28039(13) 0.39571(13) 0.04682(14) 0.0271(5) Uani 1 1 d . . . . .
H27 H 0.2675 0.3617 0.0089 0.033 Uiso 1 1 calc R U . . .
C38 C 0.04669(13) 0.40335(12) 0.21325(13) 0.0253(5) Uani 1 1 d . . . . .
H38 H 0.0307 0.4187 0.2544 0.030 Uiso 1 1 calc R U . . .
C18 C 0.36940(13) 0.51029(13) 0.48583(13) 0.0242(5) Uani 1 1 d . . . . .
H18 H 0.3946 0.5492 0.4644 0.029 Uiso 1 1 calc R U . . .
C50 C 0.72589(15) 0.68471(12) 0.41240(14) 0.0295(6) Uani 1 1 d . . . . .
C28 C 0.33653(13) 0.37995(12) 0.10563(14) 0.0263(5) Uani 1 1 d . . . . .
H28 H 0.3611 0.3349 0.1069 0.032 Uiso 1 1 calc R U . . .
C4 C 0.37921(12) 0.64890(12) 0.29842(12) 0.0222(5) Uani 1 1 d . . . . .
H4 H 0.4127 0.6876 0.3019 0.027 Uiso 1 1 calc R U . . .
C30 C 0.42094(13) 0.41036(13) 0.22602(14) 0.0273(5) Uani 1 1 d . . . . .
H30 H 0.4301 0.4532 0.2589 0.033 Uiso 1 1 calc R U . . .
C54 C 0.71182(12) 0.59081(12) 0.17926(12) 0.0198(4) Uani 1 1 d . . . . .
C43 C 0.73341(13) 0.45739(13) 0.29500(13) 0.0253(5) Uani 1 1 d . . . . .
C6 C 0.42878(12) 0.62951(13) 0.18695(13) 0.0239(5) Uani 1 1 d . . . . .
C33 C 0.21910(13) 0.58649(12) 0.09880(13) 0.0245(5) Uani 1 1 d . . . . .
H33 H 0.2523 0.6231 0.1272 0.029 Uiso 1 1 calc R U . . .
C2 C 0.36576(15) 0.71161(12) 0.41296(13) 0.0286(5) Uani 1 1 d . . . . .
C36 C 0.14663(13) 0.36630(13) 0.15747(13) 0.0262(5) Uani 1 1 d . . . . .
H36 H 0.1963 0.3575 0.1613 0.031 Uiso 1 1 calc R U . . .
C21 C 0.14322(14) 0.64976(14) 0.34568(14) 0.0321(6) Uani 1 1 d . . . . .
H21 H 0.1789 0.6627 0.3165 0.039 Uiso 1 1 calc R U . . .
C41 C 0.09536(15) 0.35756(13) 0.09109(13) 0.0299(5) Uani 1 1 d . . . . .
H41 H 0.1112 0.3418 0.0500 0.036 Uiso 1 1 calc R U . . .
C15 C 0.17486(14) 0.52989(14) 0.51592(14) 0.0317(6) Uani 1 1 d . . . . .
H15 H 0.1479 0.5130 0.5488 0.038 Uiso 1 1 calc R U . . .
C31 C 0.40261(15) 0.34371(14) 0.26992(15) 0.0363(6) Uani 1 1 d . . . . .
H31A H 0.3962 0.3002 0.2396 0.054 Uiso 1 1 calc R U . . .
H31B H 0.3582 0.3536 0.2859 0.054 Uiso 1 1 calc R U . . .
H31C H 0.4419 0.3357 0.3116 0.054 Uiso 1 1 calc R U . . .
C47 C 0.85517(14) 0.44882(14) 0.28935(14) 0.0308(6) Uani 1 1 d . . . . .
C39 C -0.00203(13) 0.39451(13) 0.14651(14) 0.0288(5) Uani 1 1 d . . . . .
H39 H -0.0517 0.4039 0.1421 0.035 Uiso 1 1 calc R U . . .
C16 C 0.24749(13) 0.50898(13) 0.52409(13) 0.0276(5) Uani 1 1 d . . . . .
H16 H 0.2687 0.4778 0.5624 0.033 Uiso 1 1 calc R U . . .
C22 C 0.08037(15) 0.60684(18) 0.29639(15) 0.0423(7) Uani 1 1 d . . . . .
H22A H 0.0989 0.5613 0.2808 0.063 Uiso 1 1 calc R U . . .
H22B H 0.0596 0.6364 0.2544 0.063 Uiso 1 1 calc R U . . .
H22C H 0.0434 0.5959 0.3231 0.063 Uiso 1 1 calc R U . . .
C19 C 0.37635(14) 0.43822(14) 0.44488(16) 0.0349(6) Uani 1 1 d . . . . .
H19A H 0.3481 0.4000 0.4614 0.052 Uiso 1 1 calc R U . . .
H19B H 0.4268 0.4235 0.4541 0.052 Uiso 1 1 calc R U . . .
H19C H 0.3585 0.4459 0.3934 0.052 Uiso 1 1 calc R U . . .
C53 C 0.84827(14) 0.63097(14) 0.37645(14) 0.0295(5) Uani 1 1 d . . . . .
C7 C 0.41889(14) 0.59236(13) 0.11204(13) 0.0286(5) Uani 1 1 d . . . . .
H7A H 0.4280 0.5401 0.1184 0.043 Uiso 1 1 calc R U . . .
H7B H 0.4527 0.6135 0.0860 0.043 Uiso 1 1 calc R U . . .
H7C H 0.3697 0.6001 0.0848 0.043 Uiso 1 1 calc R U . . .
C40 C 0.02444(15) 0.37133(14) 0.08587(14) 0.0321(6) Uani 1 1 d . . . . .
H40 H -0.0081 0.3654 0.0411 0.038 Uiso 1 1 calc R U . . .
C11 C 0.34498(18) 0.78566(13) 0.37217(15) 0.0399(7) Uani 1 1 d . . . . .
H11A H 0.3699 0.7896 0.3327 0.060 Uiso 1 1 calc R U . . .
H11B H 0.3591 0.8263 0.4054 0.060 Uiso 1 1 calc R U . . .
H11C H 0.2930 0.7872 0.3531 0.060 Uiso 1 1 calc R U . . .
C51 C 0.79091(17) 0.69039(14) 0.46180(14) 0.0349(6) Uani 1 1 d . . . . .
C20 C 0.40937(15) 0.50172(16) 0.56605(14) 0.0371(6) Uani 1 1 d . . . . .
H20A H 0.4047 0.5467 0.5920 0.056 Uiso 1 1 calc R U . . .
H20B H 0.4602 0.4917 0.5686 0.056 Uiso 1 1 calc R U . . .
H20C H 0.3882 0.4614 0.5877 0.056 Uiso 1 1 calc R U . . .
C44 C 0.73343(15) 0.38608(14) 0.32172(15) 0.0339(6) Uani 1 1 d . . . . .
C10 C 0.44919(16) 0.70929(15) 0.44351(15) 0.0408(7) Uani 1 1 d . . . . .
H10A H 0.4623 0.6628 0.4679 0.061 Uiso 1 1 calc R U . . .
H10B H 0.4632 0.7493 0.4775 0.061 Uiso 1 1 calc R U . . .
H10C H 0.4740 0.7143 0.4041 0.061 Uiso 1 1 calc R U . . .
C9 C 0.41953(18) 0.71323(14) 0.17123(15) 0.0415(7) Uani 1 1 d . . . . .
H9A H 0.3692 0.7238 0.1496 0.062 Uiso 1 1 calc R U . . .
H9B H 0.4496 0.7277 0.1382 0.062 Uiso 1 1 calc R U . . .
H9C H 0.4341 0.7404 0.2161 0.062 Uiso 1 1 calc R U . . .
C52 C 0.85335(16) 0.66366(15) 0.44402(14) 0.0362(6) Uani 1 1 d . . . . .
C45 C 0.79711(17) 0.34505(15) 0.33203(17) 0.0434(7) Uani 1 1 d . . . . .
C46 C 0.85798(16) 0.37682(16) 0.31590(17) 0.0420(7) Uani 1 1 d . . . . .
C32 C 0.49150(14) 0.39435(16) 0.19935(16) 0.0379(6) Uani 1 1 d . . . . .
H32A H 0.5312 0.3865 0.2407 0.057 Uiso 1 1 calc R U . . .
H32B H 0.5025 0.4358 0.1715 0.057 Uiso 1 1 calc R U . . .
H32C H 0.4847 0.3508 0.1692 0.057 Uiso 1 1 calc R U . . .
B1 B 0.78493(14) 0.57847(14) 0.24623(14) 0.0202(5) Uani 1 1 d . . . . .
C34 C 0.15424(15) 0.57706(16) 0.13530(16) 0.0386(6) Uani 1 1 d . . . . .
H34A H 0.1198 0.5427 0.1076 0.058 Uiso 1 1 calc R U . . .
H34B H 0.1308 0.6242 0.1372 0.058 Uiso 1 1 calc R U . . .
H34C H 0.1713 0.5584 0.1840 0.058 Uiso 1 1 calc R U . . .
C1 C 0.32892(17) 0.71210(14) 0.47845(14) 0.0377(7) Uani 1 1 d . . . . .
H1A H 0.2767 0.7131 0.4612 0.057 Uiso 1 1 calc R U . . .
H1B H 0.3443 0.7552 0.5078 0.057 Uiso 1 1 calc R U . . .
H1C H 0.3427 0.6683 0.5072 0.057 Uiso 1 1 calc R U . . .
C35 C 0.19197(16) 0.61773(15) 0.02205(14) 0.0358(6) Uani 1 1 d . . . . .
H35A H 0.2320 0.6202 -0.0023 0.054 Uiso 1 1 calc R U . . .
H35B H 0.1725 0.6666 0.0252 0.054 Uiso 1 1 calc R U . . .
H35C H 0.1544 0.5860 -0.0050 0.054 Uiso 1 1 calc R U . . .
C23 C 0.1139(2) 0.72173(18) 0.37104(18) 0.0627(10) Uani 1 1 d . . . . .
H23A H 0.0803 0.7104 0.4015 0.094 Uiso 1 1 calc R U . . .
H23B H 0.0890 0.7496 0.3293 0.094 Uiso 1 1 calc R U . . .
H23C H 0.1538 0.7505 0.3983 0.094 Uiso 1 1 calc R U . . .
C8 C 0.50666(14) 0.61361(19) 0.22989(16) 0.0450(7) Uani 1 1 d . . . . .
H8A H 0.5151 0.6391 0.2759 0.068 Uiso 1 1 calc R U . . .
H8B H 0.5411 0.6305 0.2024 0.068 Uiso 1 1 calc R U . . .
H8C H 0.5126 0.5612 0.2383 0.068 Uiso 1 1 calc R U . . .

loop_
_atom_site_aniso_label
_atom_site_aniso_U_11
_atom_site_aniso_U_22
_atom_site_aniso_U_33
_atom_site_aniso_U_23
_atom_site_aniso_U_13
_atom_site_aniso_U_12
I1 0.02768(9) 0.02917(9) 0.02649(9) 0.00118(6) 0.00674(6) -0.00682(6)
Mg1 0.0345(4) 0.0289(4) 0.0264(4) -0.0111(3) 0.0167(4) -0.0146(4)
F16 0.0327(7) 0.0179(6) 0.0299(8) -0.0003(5) 0.0089(6) 0.0006(6)
F15 0.0344(7) 0.0202(6) 0.0262(7) -0.0022(5) 0.0132(6) -0.0003(6)
F11 0.0338(8) 0.0258(7) 0.0342(8) -0.0099(6) 0.0158(6) -0.0067(6)
F14 0.0351(8) 0.0295(7) 0.0244(7) -0.0013(6) 0.0150(6) 0.0038(6)
F20 0.0358(8) 0.0177(6) 0.0331(8) -0.0018(6) 0.0052(6) -0.0011(6)
F6 0.0250(7) 0.0265(7) 0.0348(8) 0.0063(6) 0.0120(6) 0.0022(6)
F17 0.0419(8) 0.0295(7) 0.0319(8) 0.0105(6) 0.0104(7) 0.0154(7)
F1 0.0266(7) 0.0294(7) 0.0320(8) 0.0017(6) 0.0136(6) 0.0049(6)
F13 0.0274(7) 0.0383(8) 0.0320(8) 0.0027(6) 0.0146(6) -0.0051(6)
F18 0.0269(7) 0.0518(9) 0.0240(7) 0.0035(7) 0.0033(6) 0.0109(7)
F5 0.0256(7) 0.0545(10) 0.0305(8) -0.0011(7) 0.0025(6) 0.0055(7)
F19 0.0318(8) 0.0395(8) 0.0330(8) -0.0098(7) 0.0013(6) -0.0056(7)
F12 0.0345(8) 0.0307(8) 0.0466(9) -0.0076(7) 0.0188(7) -0.0140(6)
F10 0.0290(8) 0.0452(9) 0.0400(9) 0.0147(7) 0.0168(7) 0.0152(7)
F2 0.0588(10) 0.0268(7) 0.0397(9) 0.0041(6) 0.0335(8) 0.0103(7)
F3 0.0889(13) 0.0391(9) 0.0232(8) -0.0072(7) 0.0173(8) 0.0021(9)
F7 0.0508(10) 0.0303(8) 0.0593(11) 0.0137(7) 0.0259(9) -0.0040(7)
N1 0.0211(9) 0.0161(8) 0.0180(9) -0.0005(7) 0.0069(7) -0.0001(7)
N2 0.0252(9) 0.0173(9) 0.0177(9) 0.0003(7) 0.0056(8) -0.0001(8)
F4 0.0543(11) 0.0693(12) 0.0292(9) -0.0084(8) -0.0075(8) -0.0060(9)
F8 0.0836(14) 0.0318(9) 0.0978(16) 0.0357(10) 0.0467(12) 0.0257(9)
F9 0.0633(12) 0.0601(12) 0.0914(16) 0.0434(11) 0.0444(11) 0.0457(10)
C24 0.0204(10) 0.0178(10) 0.0217(11) -0.0019(8) 0.0107(9) -0.0046(8)
C25 0.0198(10) 0.0203(10) 0.0206(11) -0.0006(9) 0.0089(9) -0.0035(9)
C12 0.0275(11) 0.0176(10) 0.0174(11) -0.0036(8) 0.0065(9) -0.0008(9)
C3 0.0267(12) 0.0154(10) 0.0195(11) 0.0019(8) 0.0000(9) 0.0019(9)
C5 0.0175(10) 0.0182(10) 0.0195(11) 0.0035(9) 0.0030(8) 0.0017(8)
C13 0.0285(12) 0.0249(11) 0.0215(12) -0.0035(9) 0.0055(9) 0.0048(10)
C57 0.0201(11) 0.0384(13) 0.0189(11) 0.0034(10) 0.0072(9) 0.0061(10)
C56 0.0268(12) 0.0259(11) 0.0242(12) 0.0066(9) 0.0138(10) 0.0089(10)
C29 0.0229(11) 0.0189(10) 0.0268(12) 0.0013(9) 0.0127(9) -0.0014(9)
C62 0.0207(11) 0.0230(11) 0.0297(13) -0.0010(10) 0.0038(10) -0.0031(9)
C55 0.0220(11) 0.0218(11) 0.0229(12) -0.0003(9) 0.0100(9) 0.0002(9)
C14 0.0259(12) 0.0373(13) 0.0295(13) -0.0038(11) 0.0088(10) 0.0061(11)
C59 0.0259(11) 0.0198(10) 0.0252(12) 0.0012(9) 0.0115(10) 0.0026(9)
C63 0.0183(10) 0.0321(12) 0.0220(12) 0.0043(10) 0.0068(9) 0.0006(9)
C37 0.0250(11) 0.0174(10) 0.0279(12) 0.0021(9) 0.0064(10) -0.0021(9)
C42 0.0277(12) 0.0210(11) 0.0214(11) 0.0018(9) 0.0104(9) 0.0046(9)
C60 0.0184(10) 0.0224(11) 0.0205(11) 0.0015(9) 0.0034(9) 0.0028(9)
C64 0.0219(11) 0.0262(11) 0.0185(11) 0.0009(9) 0.0054(9) 0.0054(9)
C61 0.0226(11) 0.0241(11) 0.0235(12) -0.0031(9) 0.0054(9) 0.0010(9)
C58 0.0227(11) 0.0311(12) 0.0245(12) -0.0056(10) 0.0086(10) -0.0038(10)
C26 0.0251(12) 0.0300(12) 0.0220(12) -0.0036(10) 0.0091(9) -0.0075(10)
C48 0.0254(11) 0.0196(10) 0.0234(12) 0.0018(9) 0.0088(9) 0.0003(9)
C17 0.0243(11) 0.0187(10) 0.0204(11) -0.0023(9) 0.0064(9) 0.0004(9)
C65 0.0219(11) 0.0187(10) 0.0223(11) 0.0017(9) 0.0043(9) 0.0013(9)
C49 0.0283(12) 0.0173(10) 0.0260(12) 0.0033(9) 0.0108(10) 0.0010(9)
C27 0.0300(12) 0.0261(11) 0.0303(13) -0.0113(10) 0.0175(10) -0.0096(10)
C38 0.0264(12) 0.0237(11) 0.0286(13) 0.0006(10) 0.0119(10) 0.0017(10)
C18 0.0258(12) 0.0232(11) 0.0233(12) 0.0036(9) 0.0045(9) 0.0011(9)
C50 0.0471(15) 0.0179(11) 0.0308(13) 0.0034(10) 0.0239(12) 0.0041(11)
C28 0.0291(12) 0.0192(11) 0.0358(14) -0.0050(10) 0.0188(11) -0.0015(9)
C4 0.0240(11) 0.0188(10) 0.0230(12) 0.0007(9) 0.0033(9) -0.0059(9)
C30 0.0269(12) 0.0226(11) 0.0342(14) 0.0024(10) 0.0104(10) 0.0047(10)
C54 0.0195(10) 0.0201(11) 0.0218(11) 0.0017(9) 0.0090(9) 0.0014(9)
C43 0.0293(12) 0.0221(11) 0.0265(12) 0.0024(9) 0.0102(10) 0.0037(10)
C6 0.0238(11) 0.0262(11) 0.0223(12) 0.0018(9) 0.0063(9) -0.0062(10)
C33 0.0255(12) 0.0227(11) 0.0247(12) -0.0010(9) 0.0045(10) 0.0008(9)
C2 0.0455(15) 0.0185(11) 0.0207(12) -0.0025(9) 0.0050(11) -0.0066(10)
C36 0.0243(11) 0.0260(12) 0.0305(13) 0.0030(10) 0.0110(10) 0.0006(10)
C21 0.0326(13) 0.0389(14) 0.0251(13) 0.0016(11) 0.0067(11) 0.0138(11)
C41 0.0500(16) 0.0244(12) 0.0181(12) 0.0018(9) 0.0141(11) 0.0025(11)
C15 0.0334(13) 0.0369(14) 0.0291(13) 0.0032(11) 0.0162(11) 0.0003(11)
C31 0.0436(15) 0.0293(13) 0.0398(16) 0.0103(11) 0.0176(13) 0.0084(12)
C47 0.0323(13) 0.0328(13) 0.0318(14) 0.0082(11) 0.0169(11) 0.0100(11)
C39 0.0232(12) 0.0288(12) 0.0354(14) 0.0045(11) 0.0086(10) 0.0024(10)
C16 0.0320(13) 0.0271(12) 0.0243(12) 0.0044(10) 0.0075(10) 0.0019(10)
C22 0.0295(14) 0.066(2) 0.0292(14) 0.0012(14) 0.0020(11) 0.0100(14)
C19 0.0304(13) 0.0317(13) 0.0426(16) -0.0027(12) 0.0076(12) 0.0067(11)
C53 0.0304(13) 0.0325(13) 0.0264(13) 0.0015(10) 0.0081(10) 0.0016(11)
C7 0.0307(13) 0.0302(13) 0.0286(13) -0.0011(10) 0.0146(10) -0.0061(10)
C40 0.0427(15) 0.0306(12) 0.0216(12) 0.0026(10) 0.0041(11) -0.0065(12)
C11 0.071(2) 0.0193(12) 0.0314(15) -0.0012(10) 0.0147(14) -0.0014(13)
C51 0.0612(18) 0.0257(12) 0.0193(12) -0.0018(10) 0.0120(12) -0.0014(12)
C20 0.0331(14) 0.0499(16) 0.0269(14) 0.0052(12) 0.0038(11) 0.0060(12)
C44 0.0432(15) 0.0257(12) 0.0384(15) 0.0068(11) 0.0214(12) 0.0013(11)
C10 0.0488(17) 0.0359(15) 0.0326(15) -0.0065(12) -0.0021(13) -0.0159(13)
C9 0.071(2) 0.0280(13) 0.0295(14) -0.0004(11) 0.0192(14) -0.0172(13)
C52 0.0445(16) 0.0365(14) 0.0255(13) 0.0001(11) 0.0032(12) -0.0049(12)
C45 0.0589(19) 0.0256(13) 0.0522(18) 0.0180(12) 0.0266(15) 0.0148(13)
C46 0.0452(16) 0.0385(15) 0.0485(18) 0.0184(13) 0.0234(14) 0.0265(13)
C32 0.0275(13) 0.0427(15) 0.0465(17) 0.0117(13) 0.0147(12) 0.0129(12)
B1 0.0221(12) 0.0188(11) 0.0216(13) 0.0016(10) 0.0088(10) 0.0018(10)
C34 0.0326(14) 0.0411(15) 0.0453(17) 0.0092(13) 0.0158(13) 0.0133(12)
C1 0.0670(19) 0.0245(12) 0.0226(13) -0.0079(10) 0.0118(13) -0.0111(13)
C35 0.0434(15) 0.0325(14) 0.0283(14) 0.0043(11) 0.0009(12) 0.0039(12)
C23 0.092(3) 0.0479(19) 0.0421(19) 0.0004(15) 0.0014(18) 0.0406(19)
C8 0.0240(13) 0.077(2) 0.0356(16) 0.0069(15) 0.0090(11) -0.0091(14)

loop_
_atom_type_symbol
_atom_type_description
_atom_type_scat_dispersion_real
_atom_type_scat_dispersion_imag
_atom_type_scat_source
C C 0.0033 0.0016 'International Tables Vol C Tables 4.2.6.8 and 6.1.1.4'
H H 0.0000 0.0000 'International Tables Vol C Tables 4.2.6.8 and 6.1.1.4'
B B 0.0013 0.0007 'International Tables Vol C Tables 4.2.6.8 and 6.1.1.4'
F F 0.0171 0.0103 'International Tables Vol C Tables 4.2.6.8 and 6.1.1.4'
I I -0.4742 1.8119 'International Tables Vol C Tables 4.2.6.8 and 6.1.1.4'
Mg Mg 0.0486 0.0363 'International Tables Vol C Tables 4.2.6.8 and 6.1.1.4'
N N 0.0061 0.0033 'International Tables Vol C Tables 4.2.6.8 and 6.1.1.4'

loop_
_exptl_crystal_face_index_h
_exptl_crystal_face_index_k
_exptl_crystal_face_index_l
_exptl_crystal_face_perp_dist
-6 23 9 0.0616
25 3 1 0.0381
25 -7 1 0.0491
-7 -2 26 0.0517
-26 0 4 0.0341
-26 -3 10 0.0428
-4 0 -25 0.0658
25 -1 1 0.0396
-18 18 2 0.0593
-25 -1 15 0.0442
-17 -1 24 0.0540
16 -4 16 0.0450
-1 -25 2 0.0862
9 -5 22 0.0445
-17 0 -16 0.0483
7 23 7 0.0658
-25 0 -1 0.0272
-12 22 6 0.0605
13 9 -23 0.0671
14 -4 -24 0.0622

loop_
_geom_angle_atom_site_label_1
_geom_angle_atom_site_label_2
_geom_angle_atom_site_label_3
_geom_angle
_geom_angle_site_symmetry_1
_geom_angle_site_symmetry_3
_geom_angle_publ_flag
C37 I1 Mg1 95.14(6) . . ?
N1 Mg1 I1 138.51(6) . . ?
N1 Mg1 N2 99.27(8) . . ?
N2 Mg1 I1 117.28(6) . . ?
C24 N1 Mg1 109.32(13) . . ?
C5 N1 Mg1 121.84(15) . . ?
C5 N1 C24 128.44(18) . . ?
C12 N2 Mg1 107.82(13) . . ?
C3 N2 Mg1 121.98(15) . . ?
C3 N2 C12 130.03(19) . . ?
C25 C24 N1 118.59(18) . . ?
C25 C24 C29 121.2(2) . . ?
C29 C24 N1 119.7(2) . . ?
C24 C25 C33 120.39(19) . . ?
C26 C25 C24 118.4(2) . . ?
C26 C25 C33 121.2(2) . . ?
C13 C12 N2 119.1(2) . . ?
C13 C12 C17 121.3(2) . . ?
C17 C12 N2 118.76(19) . . ?
N2 C3 C4 121.3(2) . . ?
N2 C3 C2 124.6(2) . . ?
C4 C3 C2 114.05(19) . . ?
N1 C5 C4 121.26(19) . . ?
N1 C5 C6 124.49(19) . . ?
C4 C5 C6 114.20(19) . . ?
C12 C13 C21 122.3(2) . . ?
C14 C13 C12 118.2(2) . . ?
C14 C13 C21 119.5(2) . . ?
F18 C57 C56 120.6(2) . . ?
F18 C57 C58 120.2(2) . . ?
C58 C57 C56 119.2(2) . . ?
F17 C56 C57 119.8(2) . . ?
F17 C56 C55 121.0(2) . . ?
C57 C56 C55 119.2(2) . . ?
C24 C29 C30 122.5(2) . . ?
C28 C29 C24 117.7(2) . . ?
C28 C29 C30 119.8(2) . . ?
F12 C62 C63 120.0(2) . . ?
F12 C62 C61 120.2(2) . . ?
C63 C62 C61 119.8(2) . . ?
F16 C55 C56 116.05(19) . . ?
F16 C55 C54 119.0(2) . . ?
C56 C55 C54 124.9(2) . . ?
C13 C14 H14 119.3 . . ?
C15 C14 C13 121.3(2) . . ?
C15 C14 H14 119.3 . . ?
F20 C59 C58 114.3(2) . . ?
F20 C59 C54 121.4(2) . . ?
C58 C59 C54 124.3(2) . . ?
F13 C63 C62 120.4(2) . . ?
F13 C63 C64 120.6(2) . . ?
C62 C63 C64 119.0(2) . . ?
C38 C37 I1 117.13(17) . . ?
C36 C37 I1 119.21(17) . . ?
C36 C37 C38 123.6(2) . . ?
C43 C42 B1 119.66(19) . . ?
C47 C42 C43 113.0(2) . . ?
C47 C42 B1 127.2(2) . . ?
C61 C60 C65 113.1(2) . . ?
C61 C60 B1 125.1(2) . . ?
C65 C60 B1 121.06(19) . . ?
F14 C64 C63 119.8(2) . . ?
F14 C64 C65 121.1(2) . . ?
C63 C64 C65 119.1(2) . . ?
F11 C61 C62 114.7(2) . . ?
F11 C61 C60 121.1(2) . . ?
C62 C61 C60 124.2(2) . . ?
F19 C58 C57 120.0(2) . . ?
F19 C58 C59 120.4(2) . . ?
C57 C58 C59 119.7(2) . . ?
C25 C26 H26 119.4 . . ?
C25 C26 C27 121.2(2) . . ?
C27 C26 H26 119.4 . . ?
C49 C48 C53 112.8(2) . . ?
C49 C48 B1 126.7(2) . . ?
C53 C48 B1 120.1(2) . . ?
C12 C17 C18 121.44(19) . . ?
C16 C17 C12 118.0(2) . . ?
C16 C17 C18 120.5(2) . . ?
F15 C65 C60 119.37(19) . . ?
F15 C65 C64 115.90(19) . . ?
C64 C65 C60 124.7(2) . . ?
F1 C49 C48 120.9(2) . . ?
F1 C49 C50 115.3(2) . . ?
C48 C49 C50 123.9(2) . . ?
C26 C27 H27 120.2 . . ?
C28 C27 C26 119.6(2) . . ?
C28 C27 H27 120.2 . . ?
C37 C38 H38 121.1 . . ?
C37 C38 C39 117.9(2) . . ?
C39 C38 H38 121.1 . . ?
C17 C18 H18 107.4 . . ?
C17 C18 C20 113.6(2) . . ?
C19 C18 C17 111.41(19) . . ?
C19 C18 H18 107.4 . . ?
C19 C18 C20 109.3(2) . . ?
C20 C18 H18 107.4 . . ?
F2 C50 C49 119.7(2) . . ?
F2 C50 C51 120.4(2) . . ?
C51 C50 C49 119.9(2) . . ?
C29 C28 H28 119.1 . . ?
C27 C28 C29 121.8(2) . . ?
C27 C28 H28 119.1 . . ?
C3 C4 C5 134.2(2) . . ?
C3 C4 H4 112.9 . . ?
C5 C4 H4 112.9 . . ?
C29 C30 H30 107.9 . . ?
C29 C30 C31 111.5(2) . . ?
C29 C30 C32 111.8(2) . . ?
C31 C30 H30 107.9 . . ?
C31 C30 C32 109.7(2) . . ?
C32 C30 H30 107.9 . . ?
C55 C54 B1 120.59(19) . . ?
C59 C54 C55 112.8(2) . . ?
C59 C54 B1 126.12(19) . . ?
F6 C43 C42 119.4(2) . . ?
F6 C43 C44 115.3(2) . . ?
C44 C43 C42 125.2(2) . . ?
C7 C6 C5 116.75(19) . . ?
C7 C6 C9 105.47(19) . . ?
C9 C6 C5 109.5(2) . . ?
C8 C6 C5 107.16(19) . . ?
C8 C6 C7 108.1(2) . . ?
C8 C6 C9 109.8(2) . . ?
C25 C33 H33 107.7 . . ?
C25 C33 C34 110.53(19) . . ?
C25 C33 C35 113.7(2) . . ?
C34 C33 H33 107.7 . . ?
C35 C33 H33 107.7 . . ?
C35 C33 C34 109.4(2) . . ?
C11 C2 C3 107.84(19) . . ?
C10 C2 C3 109.3(2) . . ?
C10 C2 C11 109.4(2) . . ?
C1 C2 C3 116.3(2) . . ?
C1 C2 C11 106.4(2) . . ?
C1 C2 C10 107.4(2) . . ?
C37 C36 H36 121.7 . . ?
C37 C36 C41 116.6(2) . . ?
C41 C36 H36 121.7 . . ?
C13 C21 H21 108.0 . . ?
C13 C21 C22 110.5(2) . . ?
C13 C21 C23 112.6(2) . . ?
C22 C21 H21 108.0 . . ?
C23 C21 H21 108.0 . . ?
C23 C21 C22 109.6(2) . . ?
C36 C41 H41 119.3 . . ?
C40 C41 C36 121.3(2) . . ?
C40 C41 H41 119.3 . . ?
C14 C15 H15 120.0 . . ?
C14 C15 C16 120.0(2) . . ?
C16 C15 H15 120.0 . . ?
C30 C31 H31A 109.5 . . ?
C30 C31 H31B 109.5 . . ?
C30 C31 H31C 109.5 . . ?
H31A C31 H31B 109.5 . . ?
H31A C31 H31C 109.5 . . ?
H31B C31 H31C 109.5 . . ?
F10 C47 C42 120.6(2) . . ?
F10 C47 C46 115.5(2) . . ?
C42 C47 C46 123.9(2) . . ?
C38 C39 H39 120.4 . . ?
C38 C39 C40 119.2(2) . . ?
C40 C39 H39 120.4 . . ?
C17 C16 H16 119.4 . . ?
C15 C16 C17 121.2(2) . . ?
C15 C16 H16 119.4 . . ?
C21 C22 H22A 109.5 . . ?
C21 C22 H22B 109.5 . . ?
C21 C22 H22C 109.5 . . ?
H22A C22 H22B 109.5 . . ?
H22A C22 H22C 109.5 . . ?
H22B C22 H22C 109.5 . . ?
C18 C19 H19A 109.5 . . ?
C18 C19 H19B 109.5 . . ?
C18 C19 H19C 109.5 . . ?
H19A C19 H19B 109.5 . . ?
H19A C19 H19C 109.5 . . ?
H19B C19 H19C 109.5 . . ?
F5 C53 C48 119.2(2) . . ?
F5 C53 C52 115.6(2) . . ?
C52 C53 C48 125.2(2) . . ?
C6 C7 H7A 109.5 . . ?
C6 C7 H7B 109.5 . . ?
C6 C7 H7C 109.5 . . ?
H7A C7 H7B 109.5 . . ?
H7A C7 H7C 109.5 . . ?
H7B C7 H7C 109.5 . . ?
C41 C40 C39 121.3(2) . . ?
C41 C40 H40 119.3 . . ?
C39 C40 H40 119.3 . . ?
C2 C11 H11A 109.5 . . ?
C2 C11 H11B 109.5 . . ?
C2 C11 H11C 109.5 . . ?
H11A C11 H11B 109.5 . . ?
H11A C11 H11C 109.5 . . ?
H11B C11 H11C 109.5 . . ?
F3 C51 C50 120.1(2) . . ?
F3 C51 C52 120.5(3) . . ?
C50 C51 C52 119.3(2) . . ?
C18 C20 H20A 109.5 . . ?
C18 C20 H20B 109.5 . . ?
C18 C20 H20C 109.5 . . ?
H20A C20 H20B 109.5 . . ?
H20A C20 H20C 109.5 . . ?
H20B C20 H20C 109.5 . . ?
F7 C44 C43 121.0(2) . . ?
F7 C44 C45 120.2(2) . . ?
C43 C44 C45 118.8(2) . . ?
C2 C10 H10A 109.5 . . ?
C2 C10 H10B 109.5 . . ?
C2 C10 H10C 109.5 . . ?
H10A C10 H10B 109.5 . . ?
H10A C10 H10C 109.5 . . ?
H10B C10 H10C 109.5 . . ?
C6 C9 H9A 109.5 . . ?
C6 C9 H9B 109.5 . . ?
C6 C9 H9C 109.5 . . ?
H9A C9 H9B 109.5 . . ?
H9A C9 H9C 109.5 . . ?
H9B C9 H9C 109.5 . . ?
F4 C52 C53 121.1(3) . . ?
F4 C52 C51 120.0(2) . . ?
C51 C52 C53 118.8(2) . . ?
F8 C45 C44 120.2(3) . . ?
F8 C45 C46 121.1(3) . . ?
C46 C45 C44 118.7(2) . . ?
F9 C46 C47 120.1(3) . . ?
F9 C46 C45 119.6(2) . . ?
C45 C46 C47 120.2(2) . . ?
C30 C32 H32A 109.5 . . ?
C30 C32 H32B 109.5 . . ?
C30 C32 H32C 109.5 . . ?
H32A C32 H32B 109.5 . . ?
H32A C32 H32C 109.5 . . ?
H32B C32 H32C 109.5 . . ?
C42 B1 C60 115.07(18) . . ?
C42 B1 C48 101.68(17) . . ?
C42 B1 C54 112.35(18) . . ?
C60 B1 C48 112.61(18) . . ?
C60 B1 C54 100.54(17) . . ?
C54 B1 C48 115.22(18) . . ?
C33 C34 H34A 109.5 . . ?
C33 C34 H34B 109.5 . . ?
C33 C34 H34C 109.5 . . ?
H34A C34 H34B 109.5 . . ?
H34A C34 H34C 109.5 . . ?
H34B C34 H34C 109.5 . . ?
C2 C1 H1A 109.5 . . ?
C2 C1 H1B 109.5 . . ?
C2 C1 H1C 109.5 . . ?
H1A C1 H1B 109.5 . . ?
H1A C1 H1C 109.5 . . ?
H1B C1 H1C 109.5 . . ?
C33 C35 H35A 109.5 . . ?
C33 C35 H35B 109.5 . . ?
C33 C35 H35C 109.5 . . ?
H35A C35 H35B 109.5 . . ?
H35A C35 H35C 109.5 . . ?
H35B C35 H35C 109.5 . . ?
C21 C23 H23A 109.5 . . ?
C21 C23 H23B 109.5 . . ?
C21 C23 H23C 109.5 . . ?
H23A C23 H23B 109.5 . . ?
H23A C23 H23C 109.5 . . ?
H23B C23 H23C 109.5 . . ?
C6 C8 H8A 109.5 . . ?
C6 C8 H8B 109.5 . . ?
C6 C8 H8C 109.5 . . ?
H8A C8 H8B 109.5 . . ?
H8A C8 H8C 109.5 . . ?
H8B C8 H8C 109.5 . . ?

loop_
_geom_bond_atom_site_label_1
_geom_bond_atom_site_label_2
_geom_bond_distance
_geom_bond_site_symmetry_2
_geom_bond_publ_flag
I1 Mg1 2.7476(8) . ?
I1 C37 2.118(2) . ?
Mg1 N1 1.9558(19) . ?
Mg1 N2 1.9588(19) . ?
F16 C55 1.355(3) . ?
F15 C65 1.358(2) . ?
F11 C61 1.350(3) . ?
F14 C64 1.348(2) . ?
F20 C59 1.353(2) . ?
F6 C43 1.352(3) . ?
F17 C56 1.349(3) . ?
F1 C49 1.348(3) . ?
F13 C63 1.348(2) . ?
F18 C57 1.350(3) . ?
F5 C53 1.352(3) . ?
F19 C58 1.344(3) . ?
F12 C62 1.345(3) . ?
F10 C47 1.360(3) . ?
F2 C50 1.351(3) . ?
F3 C51 1.352(3) . ?
F7 C44 1.338(3) . ?
N1 C24 1.439(3) . ?
N1 C5 1.337(3) . ?
N2 C12 1.440(3) . ?
N2 C3 1.334(3) . ?
F4 C52 1.342(3) . ?
F8 C45 1.342(3) . ?
F9 C46 1.343(3) . ?
C24 C25 1.405(3) . ?
C24 C29 1.411(3) . ?
C25 C26 1.387(3) . ?
C25 C33 1.524(3) . ?
C12 C13 1.406(3) . ?
C12 C17 1.407(3) . ?
C3 C4 1.407(3) . ?
C3 C2 1.559(3) . ?
C5 C4 1.410(3) . ?
C5 C6 1.557(3) . ?
C13 C14 1.391(3) . ?
C13 C21 1.520(3) . ?
C57 C56 1.375(3) . ?
C57 C58 1.367(3) . ?
C56 C55 1.377(3) . ?
C29 C28 1.392(3) . ?
C29 C30 1.516(3) . ?
C62 C63 1.368(3) . ?
C62 C61 1.382(3) . ?
C55 C54 1.394(3) . ?
C14 H14 0.9300 . ?
C14 C15 1.376(4) . ?
C59 C58 1.388(3) . ?
C59 C54 1.388(3) . ?
C63 C64 1.377(3) . ?
C37 C38 1.380(3) . ?
C37 C36 1.377(3) . ?
C42 C43 1.389(3) . ?
C42 C47 1.381(3) . ?
C42 B1 1.649(3) . ?
C60 C61 1.387(3) . ?
C60 C65 1.388(3) . ?
C60 B1 1.652(3) . ?
C64 C65 1.380(3) . ?
C26 H26 0.9300 . ?
C26 C27 1.387(3) . ?
C48 C49 1.387(3) . ?
C48 C53 1.390(3) . ?
C48 B1 1.660(3) . ?
C17 C18 1.532(3) . ?
C17 C16 1.392(3) . ?
C49 C50 1.394(3) . ?
C27 H27 0.9300 . ?
C27 C28 1.376(4) . ?
C38 H38 0.9300 . ?
C38 C39 1.387(4) . ?
C18 H18 0.9800 . ?
C18 C19 1.529(3) . ?
C18 C20 1.535(3) . ?
C50 C51 1.362(4) . ?
C28 H28 0.9300 . ?
C4 H4 0.9300 . ?
C30 H30 0.9800 . ?
C30 C31 1.537(3) . ?
C30 C32 1.539(3) . ?
C54 B1 1.657(3) . ?
C43 C44 1.379(3) . ?
C6 C7 1.531(3) . ?
C6 C9 1.540(3) . ?
C6 C8 1.530(4) . ?
C33 H33 0.9800 . ?
C33 C34 1.529(3) . ?
C33 C35 1.526(3) . ?
C2 C11 1.545(3) . ?
C2 C10 1.542(4) . ?
C2 C1 1.536(3) . ?
C36 H36 0.9300 . ?
C36 C41 1.404(4) . ?
C21 H21 0.9800 . ?
C21 C22 1.536(4) . ?
C21 C23 1.525(4) . ?
C41 H41 0.9300 . ?
C41 C40 1.333(4) . ?
C15 H15 0.9300 . ?
C15 C16 1.387(3) . ?
C31 H31A 0.9600 . ?
C31 H31B 0.9600 . ?
C31 H31C 0.9600 . ?
C47 C46 1.387(4) . ?
C39 H39 0.9300 . ?
C39 C40 1.401(4) . ?
C16 H16 0.9300 . ?
C22 H22A 0.9600 . ?
C22 H22B 0.9600 . ?
C22 H22C 0.9600 . ?
C19 H19A 0.9600 . ?
C19 H19B 0.9600 . ?
C19 H19C 0.9600 . ?
C53 C52 1.382(4) . ?
C7 H7A 0.9600 . ?
C7 H7B 0.9600 . ?
C7 H7C 0.9600 . ?
C40 H40 0.9300 . ?
C11 H11A 0.9600 . ?
C11 H11B 0.9600 . ?
C11 H11C 0.9600 . ?
C51 C52 1.372(4) . ?
C20 H20A 0.9600 . ?
C20 H20B 0.9600 . ?
C20 H20C 0.9600 . ?
C44 C45 1.380(4) . ?
C10 H10A 0.9600 . ?
C10 H10B 0.9600 . ?
C10 H10C 0.9600 . ?
C9 H9A 0.9600 . ?
C9 H9B 0.9600 . ?
C9 H9C 0.9600 . ?
C45 C46 1.368(4) . ?
C32 H32A 0.9600 . ?
C32 H32B 0.9600 . ?
C32 H32C 0.9600 . ?
C34 H34A 0.9600 . ?
C34 H34B 0.9600 . ?
C34 H34C 0.9600 . ?
C1 H1A 0.9600 . ?
C1 H1B 0.9600 . ?
C1 H1C 0.9600 . ?
C35 H35A 0.9600 . ?
C35 H35B 0.9600 . ?
C35 H35C 0.9600 . ?
C23 H23A 0.9600 . ?
C23 H23B 0.9600 . ?
C23 H23C 0.9600 . ?
C8 H8A 0.9600 . ?
C8 H8B 0.9600 . ?
C8 H8C 0.9600 . ?

loop_
_geom_torsion_atom_site_label_1
_geom_torsion_atom_site_label_2
_geom_torsion_atom_site_label_3
_geom_torsion_atom_site_label_4
_geom_torsion
_geom_torsion_site_symmetry_1
_geom_torsion_site_symmetry_2
_geom_torsion_site_symmetry_3
_geom_torsion_site_symmetry_4
_geom_torsion_publ_flag
I1 C37 C38 C39 -177.06(16) . . . . ?
I1 C37 C36 C41 176.59(16) . . . . ?
Mg1 N1 C24 C25 81.9(2) . . . . ?
Mg1 N1 C24 C29 -90.2(2) . . . . ?
Mg1 N1 C5 C4 4.6(3) . . . . ?
Mg1 N1 C5 C6 -178.11(16) . . . . ?
Mg1 N2 C12 C13 -79.3(2) . . . . ?
Mg1 N2 C12 C17 90.1(2) . . . . ?
Mg1 N2 C3 C4 -1.0(3) . . . . ?
Mg1 N2 C3 C2 176.67(17) . . . . ?
F16 C55 C54 C59 -178.05(18) . . . . ?
F16 C55 C54 B1 -5.8(3) . . . . ?
F14 C64 C65 F15 -2.8(3) . . . . ?
F14 C64 C65 C60 178.0(2) . . . . ?
F20 C59 C58 F19 1.0(3) . . . . ?
F20 C59 C58 C57 -177.6(2) . . . . ?
F20 C59 C54 C55 177.21(19) . . . . ?
F20 C59 C54 B1 5.5(3) . . . . ?
F6 C43 C44 F7 -0.5(4) . . . . ?
F6 C43 C44 C45 -179.3(2) . . . . ?
F17 C56 C55 F16 -0.5(3) . . . . ?
F17 C56 C55 C54 -179.8(2) . . . . ?
F1 C49 C50 F2 2.6(3) . . . . ?
F1 C49 C50 C51 -179.4(2) . . . . ?
F13 C63 C64 F14 -0.6(3) . . . . ?
F13 C63 C64 C65 -179.8(2) . . . . ?
F18 C57 C56 F17 0.3(3) . . . . ?
F18 C57 C56 C55 -179.02(19) . . . . ?
F18 C57 C58 F19 0.0(3) . . . . ?
F18 C57 C58 C59 178.6(2) . . . . ?
F5 C53 C52 F4 0.8(4) . . . . ?
F5 C53 C52 C51 -177.7(2) . . . . ?
F12 C62 C63 F13 1.0(3) . . . . ?
F12 C62 C63 C64 -179.8(2) . . . . ?
F12 C62 C61 F11 -0.4(3) . . . . ?
F12 C62 C61 C60 179.1(2) . . . . ?
F10 C47 C46 F9 -0.8(4) . . . . ?
F10 C47 C46 C45 178.9(3) . . . . ?
F2 C50 C51 F3 -1.9(3) . . . . ?
F2 C50 C51 C52 176.9(2) . . . . ?
F3 C51 C52 F4 -0.4(4) . . . . ?
F3 C51 C52 C53 178.1(2) . . . . ?
F7 C44 C45 F8 1.1(5) . . . . ?
F7 C44 C45 C46 -178.2(3) . . . . ?
N1 C24 C25 C26 -172.39(18) . . . . ?
N1 C24 C25 C33 7.1(3) . . . . ?
N1 C24 C29 C28 171.58(19) . . . . ?
N1 C24 C29 C30 -9.2(3) . . . . ?
N1 C5 C4 C3 -1.7(4) . . . . ?
N1 C5 C6 C7 12.4(3) . . . . ?
N1 C5 C6 C9 132.0(2) . . . . ?
N1 C5 C6 C8 -108.9(3) . . . . ?
N2 C12 C13 C14 169.8(2) . . . . ?
N2 C12 C13 C21 -9.0(3) . . . . ?
N2 C12 C17 C18 10.3(3) . . . . ?
N2 C12 C17 C16 -169.0(2) . . . . ?
N2 C3 C4 C5 -0.4(4) . . . . ?
N2 C3 C2 C11 -116.5(2) . . . . ?
N2 C3 C2 C10 124.7(2) . . . . ?
N2 C3 C2 C1 2.9(3) . . . . ?
F8 C45 C46 F9 0.0(5) . . . . ?
F8 C45 C46 C47 -179.7(3) . . . . ?
C24 N1 C5 C4 176.6(2) . . . . ?
C24 N1 C5 C6 -6.1(3) . . . . ?
C24 C25 C26 C27 0.8(3) . . . . ?
C24 C25 C33 C34 -89.4(3) . . . . ?
C24 C25 C33 C35 147.2(2) . . . . ?
C24 C29 C28 C27 0.6(3) . . . . ?
C24 C29 C30 C31 114.6(2) . . . . ?
C24 C29 C30 C32 -122.3(2) . . . . ?
C25 C24 C29 C28 -0.3(3) . . . . ?
C25 C24 C29 C30 179.0(2) . . . . ?
C25 C26 C27 C28 -0.5(3) . . . . ?
C12 N2 C3 C4 173.7(2) . . . . ?
C12 N2 C3 C2 -8.7(4) . . . . ?
C12 C13 C14 C15 -1.0(4) . . . . ?
C12 C13 C21 C22 116.4(3) . . . . ?
C12 C13 C21 C23 -120.6(3) . . . . ?
C12 C17 C18 C19 -90.1(3) . . . . ?
C12 C17 C18 C20 145.9(2) . . . . ?
C12 C17 C16 C15 -0.7(3) . . . . ?
C3 N2 C12 C13 105.5(3) . . . . ?
C3 N2 C12 C17 -85.1(3) . . . . ?
C5 N1 C24 C25 -90.9(3) . . . . ?
C5 N1 C24 C29 97.1(3) . . . . ?
C13 C12 C17 C18 179.5(2) . . . . ?
C13 C12 C17 C16 0.1(3) . . . . ?
C13 C14 C15 C16 0.4(4) . . . . ?
C57 C56 C55 F16 178.82(19) . . . . ?
C57 C56 C55 C54 -0.5(3) . . . . ?
C56 C57 C58 F19 -179.1(2) . . . . ?
C56 C57 C58 C59 -0.5(3) . . . . ?
C56 C55 C54 C59 1.3(3) . . . . ?
C56 C55 C54 B1 173.6(2) . . . . ?
C29 C24 C25 C26 -0.5(3) . . . . ?
C29 C24 C25 C33 179.04(19) . . . . ?
C62 C63 C64 F14 -179.8(2) . . . . ?
C62 C63 C64 C65 1.1(3) . . . . ?
C55 C54 B1 C42 167.91(19) . . . . ?
C55 C54 B1 C60 -69.2(2) . . . . ?
C55 C54 B1 C48 52.1(3) . . . . ?
C14 C13 C21 C22 -62.3(3) . . . . ?
C14 C13 C21 C23 60.6(3) . . . . ?
C14 C15 C16 C17 0.4(4) . . . . ?
C59 C54 B1 C42 -20.9(3) . . . . ?
C59 C54 B1 C60 101.9(2) . . . . ?
C59 C54 B1 C48 -136.8(2) . . . . ?
C63 C62 C61 F11 178.6(2) . . . . ?
C63 C62 C61 C60 -1.9(4) . . . . ?
C63 C64 C65 F15 176.35(19) . . . . ?
C63 C64 C65 C60 -2.9(4) . . . . ?
C37 C38 C39 C40 -0.1(3) . . . . ?
C37 C36 C41 C40 0.9(3) . . . . ?
C42 C43 C44 F7 179.9(2) . . . . ?
C42 C43 C44 C45 1.2(4) . . . . ?
C42 C47 C46 F9 178.8(3) . . . . ?
C42 C47 C46 C45 -1.5(5) . . . . ?
C61 C62 C63 F13 -178.0(2) . . . . ?
C61 C62 C63 C64 1.2(3) . . . . ?
C61 C60 C65 F15 -177.02(19) . . . . ?
C61 C60 C65 C64 2.2(3) . . . . ?
C61 C60 B1 C42 -140.7(2) . . . . ?
C61 C60 B1 C48 -24.8(3) . . . . ?
C61 C60 B1 C54 98.4(2) . . . . ?
C58 C57 C56 F17 179.4(2) . . . . ?
C58 C57 C56 C55 0.1(3) . . . . ?
C58 C59 C54 C55 -1.7(3) . . . . ?
C58 C59 C54 B1 -173.5(2) . . . . ?
C26 C25 C33 C34 90.1(3) . . . . ?
C26 C25 C33 C35 -33.3(3) . . . . ?
C26 C27 C28 C29 -0.3(3) . . . . ?
C48 C49 C50 F2 -176.7(2) . . . . ?
C48 C49 C50 C51 1.3(4) . . . . ?
C48 C53 C52 F4 -179.0(2) . . . . ?
C48 C53 C52 C51 2.5(4) . . . . ?
C17 C12 C13 C14 0.7(3) . . . . ?
C17 C12 C13 C21 -178.1(2) . . . . ?
C65 C60 C61 F11 179.7(2) . . . . ?
C65 C60 C61 C62 0.2(3) . . . . ?
C65 C60 B1 C42 49.7(3) . . . . ?
C65 C60 B1 C48 165.6(2) . . . . ?
C65 C60 B1 C54 -71.2(2) . . . . ?
C49 C48 C53 F5 177.9(2) . . . . ?
C49 C48 C53 C52 -2.3(4) . . . . ?
C49 C48 B1 C42 -100.6(2) . . . . ?
C49 C48 B1 C60 135.7(2) . . . . ?
C49 C48 B1 C54 21.1(3) . . . . ?
C49 C50 C51 F3 -179.9(2) . . . . ?
C49 C50 C51 C52 -1.2(4) . . . . ?
C38 C37 C36 C41 -0.9(3) . . . . ?
C38 C39 C40 C41 0.1(4) . . . . ?
C18 C17 C16 C15 180.0(2) . . . . ?
C50 C51 C52 F4 -179.1(2) . . . . ?
C50 C51 C52 C53 -0.6(4) . . . . ?
C28 C29 C30 C31 -66.2(3) . . . . ?
C28 C29 C30 C32 56.9(3) . . . . ?
C4 C3 C2 C11 61.3(3) . . . . ?
C4 C3 C2 C10 -57.5(3) . . . . ?
C4 C3 C2 C1 -179.3(2) . . . . ?
C4 C5 C6 C7 -170.2(2) . . . . ?
C4 C5 C6 C9 -50.5(3) . . . . ?
C4 C5 C6 C8 68.5(3) . . . . ?
C30 C29 C28 C27 -178.6(2) . . . . ?
C54 C59 C58 F19 180.0(2) . . . . ?
C54 C59 C58 C57 1.4(4) . . . . ?
C43 C42 C47 F10 -177.5(2) . . . . ?
C43 C42 C47 C46 2.9(4) . . . . ?
C43 C42 B1 C60 -165.2(2) . . . . ?
C43 C42 B1 C48 72.8(3) . . . . ?
C43 C42 B1 C54 -50.9(3) . . . . ?
C43 C44 C45 F8 179.9(3) . . . . ?
C43 C44 C45 C46 0.5(5) . . . . ?
C6 C5 C4 C3 -179.2(2) . . . . ?
C33 C25 C26 C27 -178.7(2) . . . . ?
C2 C3 C4 C5 -178.3(2) . . . . ?
C36 C37 C38 C39 0.5(3) . . . . ?
C36 C41 C40 C39 -0.5(4) . . . . ?
C21 C13 C14 C15 177.9(2) . . . . ?
C47 C42 C43 F6 177.7(2) . . . . ?
C47 C42 C43 C44 -2.8(4) . . . . ?
C47 C42 B1 C60 19.5(3) . . . . ?
C47 C42 B1 C48 -102.5(3) . . . . ?
C47 C42 B1 C54 133.7(2) . . . . ?
C16 C17 C18 C19 89.2(3) . . . . ?
C16 C17 C18 C20 -34.8(3) . . . . ?
C53 C48 C49 F1 -178.93(19) . . . . ?
C53 C48 C49 C50 0.3(3) . . . . ?
C53 C48 B1 C42 71.3(2) . . . . ?
C53 C48 B1 C60 -52.4(3) . . . . ?
C53 C48 B1 C54 -167.0(2) . . . . ?
C44 C45 C46 F9 179.4(3) . . . . ?
C44 C45 C46 C47 -0.3(5) . . . . ?
B1 C42 C43 F6 1.7(3) . . . . ?
B1 C42 C43 C44 -178.7(2) . . . . ?
B1 C42 C47 F10 -1.9(4) . . . . ?
B1 C42 C47 C46 178.5(3) . . . . ?
B1 C60 C61 F11 9.3(3) . . . . ?
B1 C60 C61 C62 -170.1(2) . . . . ?
B1 C60 C65 F15 -6.3(3) . . . . ?
B1 C60 C65 C64 173.0(2) . . . . ?
B1 C48 C49 F1 -6.5(3) . . . . ?
B1 C48 C49 C50 172.7(2) . . . . ?
B1 C48 C53 F5 5.0(3) . . . . ?
B1 C48 C53 C52 -175.2(2) . . . . ?

loop_
_exptl_oxdiff_crystal_face_indexfrac_h
_exptl_oxdiff_crystal_face_indexfrac_k
_exptl_oxdiff_crystal_face_indexfrac_l
_exptl_oxdiff_crystal_face_x
_exptl_oxdiff_crystal_face_y
_exptl_oxdiff_crystal_face_z
-6.0628 23.4111 9.4035 -0.0942 -0.3981 -0.9125
25.2916 3.4176 0.9549 -0.8468 0.5184 -0.1195
24.5148 -6.7532 1.2545 -0.8188 0.5008 0.2807
-6.7749 -2.0000 26.3639 -0.5190 -0.8478 0.1085
-26.3555 -0.4522 4.4638 0.7257 -0.6879 0.0091
-25.8897 -2.8648 9.8126 0.5633 -0.8188 0.1110
-4.1255 -0.2155 -24.5919 0.8235 0.5667 -0.0250
25.4359 -1.4915 1.1214 -0.8506 0.5205 0.0740
-18.3834 18.1532 2.4841 0.5034 -0.4760 -0.7211
-24.6253 -0.6750 14.6960 0.3830 -0.9232 0.0318
-16.5831 -0.7743 23.7257 -0.1298 -0.9902 0.0515
16.3474 -4.0198 16.2515 -0.9792 -0.0774 0.1877
-0.6980 -25.2998 2.3598 -0.0156 -0.0603 0.9981
9.2336 -5.1732 21.5735 -0.8977 -0.3721 0.2360
-16.6063 -0.1972 -16.4093 0.9966 0.0790 -0.0221
7.4774 22.8829 6.8583 -0.4592 -0.0374 -0.8876
-25.4923 0.0866 -1.0779 0.8528 -0.5219 -0.0187
-12.0599 22.2939 6.3587 0.1860 -0.4456 -0.8757
13.3334 8.6309 -23.4230 0.2175 0.9064 -0.3620
14.2829 -3.9140 -24.4906 0.2307 0.9642 0.1307
